data_7017340
loop_
_publ_author_name
'Maity, Basudev'
'Gadadhar, Sudarshan'
'Goswami, Tridib K.'
'Karande, Anjali A.'
'Chakravarty, Akhil R.'

_publ_section_title
;
 Impact of metal on the DNA photocleavage activity and cytotoxicity of
 ferrocenyl terpyridine 3d metal complexes.
;
_journal_issue 44
_journal_name_full 'Dalton transactions (Cambridge, England : 2003)'
_journal_page_first 11904
_journal_page_last 11913
_journal_paper_doi 10.1039/c1dt11102g
_journal_volume 40
_journal_year 2011
_chemical_formula_moiety 'C46 H46 F12 Fe2 N6 P2 Zn'
_chemical_formula_sum 'C46 H46 F12 Fe2 N6 P2 Zn'
_chemical_formula_weight 1149.90
_chemical_name_systematic
;
?
;
_space_group_IT_number 60
_symmetry_cell_setting orthorhombic
_symmetry_space_group_name_Hall '-P 2n 2ab'
_symmetry_space_group_name_H-M 'P b c n'
_atom_sites_solution_hydrogens geom
_atom_sites_solution_primary direct
_atom_sites_solution_secondary difmap
_audit_creation_method SHELXL-97
_cell_angle_alpha 90.00
_cell_angle_beta 90.00
_cell_angle_gamma 90.00
_cell_formula_units_Z 4
_cell_length_a 21.776(2)
_cell_length_b 11.5108(11)
_cell_length_c 19.0161(18)
_cell_measurement_temperature 293(2)
_cell_volume 4766.6(8)
_computing_cell_refinement 'Bruker Smart'
_computing_data_collection 'Bruker Smart'
_computing_data_reduction 'Bruker Saint'
_computing_molecular_graphics 'Ortep-3 for Windows (Farrugia, 1997)'
_computing_publication_material 'WinGX publication routines (Farrugia, 1999)'
_computing_structure_refinement 'SHELXL-97 (Sheldrick, 1997)'
_computing_structure_solution 'SHELXS-97 (Sheldrick, 1997)'
_diffrn_ambient_temperature 293(2)
_diffrn_measured_fraction_theta_full 0.973
_diffrn_measured_fraction_theta_max 0.973
_diffrn_measurement_device_type 'Bruker Smart CCD Area Detector'
_diffrn_measurement_method 'omega scans'
_diffrn_radiation_monochromator graphite
_diffrn_radiation_source 'fine-focus sealed tube'
_diffrn_radiation_type MoK\a
_diffrn_radiation_wavelength 0.71073
_diffrn_reflns_av_R_equivalents 0.0894
_diffrn_reflns_av_sigmaI/netI 0.0683
_diffrn_reflns_limit_h_max 28
_diffrn_reflns_limit_h_min -28
_diffrn_reflns_limit_k_max 15
_diffrn_reflns_limit_k_min -15
_diffrn_reflns_limit_l_max 25
_diffrn_reflns_limit_l_min -24
_diffrn_reflns_number 39648
_diffrn_reflns_theta_full 28.35
_diffrn_reflns_theta_max 28.35
_diffrn_reflns_theta_min 1.87
_exptl_absorpt_coefficient_mu 1.255
_exptl_absorpt_correction_T_max 0.8439
_exptl_absorpt_correction_T_min 0.7202
_exptl_absorpt_correction_type empirical
_exptl_absorpt_process_details SADABS(Sheldrick,1997)
_exptl_crystal_colour yellow
_exptl_crystal_density_diffrn 1.602
_exptl_crystal_density_method 'not measured'
_exptl_crystal_description needle
_exptl_crystal_F_000 2336
_exptl_crystal_size_max 0.28
_exptl_crystal_size_mid 0.20
_exptl_crystal_size_min 0.14
_refine_diff_density_max 0.852
_refine_diff_density_min -0.717
_refine_diff_density_rms 0.093
_refine_ls_extinction_method none
_refine_ls_goodness_of_fit_ref 1.021
_refine_ls_hydrogen_treatment constr
_refine_ls_matrix_type full
_refine_ls_number_parameters 305
_refine_ls_number_reflns 5798
_refine_ls_number_restraints 0
_refine_ls_restrained_S_all 1.021
_refine_ls_R_factor_all 0.1420
_refine_ls_R_factor_gt 0.0716
_refine_ls_shift/su_max 0.002
_refine_ls_shift/su_mean 0.000
_refine_ls_structure_factor_coef Fsqd
_refine_ls_weighting_details 'calc w=1/[\s^2^(Fo^2^)+(0.0952P)^2^+6.2663P] where P=(Fo^2^+2Fc^2^)/3'
_refine_ls_weighting_scheme calc
_refine_ls_wR_factor_gt 0.1700
_refine_ls_wR_factor_ref 0.2071
_reflns_number_gt 3231
_reflns_number_total 5798
_reflns_threshold_expression >2sigma(I)
_cod_data_source_file c1dt11102g.txt
_cod_data_source_block 6
_cod_original_cell_volume 4766.5(8)
_cod_original_sg_symbol_H-M pbcn
_cod_database_code 7017340

loop_
_symmetry_equiv_pos_as_xyz
'x, y, z'
'-x+1/2, -y+1/2, z+1/2'
'x+1/2, -y+1/2, -z'
'-x, y, -z+1/2'
'-x, -y, -z'
'x-1/2, y-1/2, -z-1/2'
'-x-1/2, y-1/2, z'
'x, -y, z-1/2'

loop_
_atom_site_label
_atom_site_type_symbol
_atom_site_fract_x
_atom_site_fract_y
_atom_site_fract_z
_atom_site_U_iso_or_equiv
_atom_site_adp_type
_atom_site_occupancy
_atom_site_symmetry_multiplicity
_atom_site_calc_flag
_atom_site_refinement_flags
Zn1 Zn 0.5000 0.11975(7) 0.2500 0.0393(2) Uani 1 2 d S
Fe1 Fe 0.33117(3) -0.22840(7) 0.42918(4) 0.0496(3) Uani 1 1 d .
N1 N 0.58910(18) 0.0751(4) 0.2947(2) 0.0438(10) Uani 1 1 d .
N2 N 0.48045(17) 0.0039(3) 0.3472(2) 0.0364(9) Uani 1 1 d .
N3 N 0.4633(2) 0.2407(3) 0.3227(2) 0.0449(10) Uani 1 1 d .
P1 P 0.61355(8) 0.57098(18) 0.35122(10) 0.0709(5) Uani 1 1 d .
F1 F 0.6511(2) 0.4896(5) 0.3000(3) 0.144(2) Uani 1 1 d .
F2 F 0.5704(4) 0.4751(7) 0.3713(5) 0.226(4) Uani 1 1 d .
F3 F 0.5712(4) 0.5998(8) 0.2917(3) 0.233(5) Uani 1 1 d .
F4 F 0.5800(3) 0.6631(5) 0.3968(3) 0.1290(19) Uani 1 1 d .
F5 F 0.6537(3) 0.5289(7) 0.4138(3) 0.169(3) Uani 1 1 d .
F6 F 0.6636(4) 0.6593(6) 0.3364(5) 0.215(4) Uani 1 1 d .
C1 C 0.2911(3) -0.3494(7) 0.3670(5) 0.095(3) Uani 1 1 d .
H1 H 0.3114 -0.4118 0.3464 0.114 Uiso 1 1 calc R
C2 C 0.2821(5) -0.2425(10) 0.3373(5) 0.105(2) Uani 1 1 d .
H2 H 0.2952 -0.2190 0.2930 0.126 Uiso 1 1 calc R
C3 C 0.2526(5) -0.1819(8) 0.3810(6) 0.104(2) Uani 1 1 d .
H3 H 0.2403 -0.1060 0.3719 0.124 Uiso 1 1 calc R
C4 C 0.2640(5) -0.3480(8) 0.4351(5) 0.112(2) Uani 1 1 d .
H4 H 0.2625 -0.4083 0.4677 0.135 Uiso 1 1 calc R
C5 C 0.2405(4) -0.2368(9) 0.4421(6) 0.1034(15) Uani 1 1 d .
H5 H 0.2203 -0.2062 0.4810 0.124 Uiso 1 1 calc R
C6 C 0.4242(3) -0.2421(5) 0.4270(3) 0.0601(16) Uani 1 1 d .
H6 H 0.4471 -0.2889 0.3970 0.072 Uiso 1 1 calc R
C7 C 0.4022(3) -0.2745(7) 0.4926(4) 0.079(2) Uani 1 1 d .
H7 H 0.4081 -0.3464 0.5139 0.095 Uiso 1 1 calc R
C8 C 0.3695(4) -0.1801(7) 0.5216(3) 0.083(2) Uani 1 1 d .
H8 H 0.3495 -0.1789 0.5648 0.100 Uiso 1 1 calc R
C9 C 0.3725(3) -0.0875(6) 0.4727(3) 0.0614(16) Uani 1 1 d .
H9 H 0.3553 -0.0142 0.4786 0.074 Uiso 1 1 calc R
C10 C 0.4061(2) -0.1252(4) 0.4131(3) 0.0408(11) Uani 1 1 d .
C11 C 0.4194(2) -0.0561(4) 0.3489(3) 0.0408(11) Uani 1 1 d .
H11A H 0.3875 0.0022 0.3438 0.049 Uiso 1 1 calc R
H11B H 0.4168 -0.1073 0.3085 0.049 Uiso 1 1 calc R
C12 C 0.4860(2) 0.0873(4) 0.4061(3) 0.0409(11) Uani 1 1 d .
H12A H 0.5291 0.0962 0.4179 0.049 Uiso 1 1 calc R
H12B H 0.4653 0.0556 0.4469 0.049 Uiso 1 1 calc R
C13 C 0.4596(2) 0.2043(4) 0.3900(2) 0.0399(11) Uani 1 1 d .
C14 C 0.4365(3) 0.2755(5) 0.4410(3) 0.0585(15) Uani 1 1 d .
H14 H 0.4334 0.2489 0.4870 0.070 Uiso 1 1 calc R
C15 C 0.4179(3) 0.3858(6) 0.4245(4) 0.075(2) Uani 1 1 d .
H15 H 0.4035 0.4354 0.4594 0.090 Uiso 1 1 calc R
C16 C 0.4207(3) 0.4222(5) 0.3564(4) 0.0660(17) Uani 1 1 d .
H16 H 0.4076 0.4962 0.3437 0.079 Uiso 1 1 calc R
C17 C 0.4431(3) 0.3475(5) 0.3076(3) 0.0586(15) Uani 1 1 d .
H17 H 0.4445 0.3719 0.2610 0.070 Uiso 1 1 calc R
C18 C 0.6422(3) 0.1293(5) 0.2793(3) 0.0567(15) Uani 1 1 d .
H18 H 0.6409 0.1984 0.2539 0.068 Uiso 1 1 calc R
C19 C 0.6984(3) 0.0863(7) 0.2995(3) 0.0716(19) Uani 1 1 d .
H19 H 0.7344 0.1242 0.2866 0.086 Uiso 1 1 calc R
C20 C 0.7006(3) -0.0125(6) 0.3387(4) 0.0721(19) Uani 1 1 d .
H20 H 0.7381 -0.0421 0.3535 0.087 Uiso 1 1 calc R
C21 C 0.6465(3) -0.0684(5) 0.3562(3) 0.0570(15) Uani 1 1 d .
H21 H 0.6472 -0.1359 0.3831 0.068 Uiso 1 1 calc R
C22 C 0.5915(2) -0.0222(4) 0.3331(3) 0.0418(11) Uani 1 1 d .
C23 C 0.5316(2) -0.0796(4) 0.3504(3) 0.0417(11) Uani 1 1 d .
H23A H 0.5241 -0.1423 0.3174 0.050 Uiso 1 1 calc R
H23B H 0.5338 -0.1128 0.3972 0.050 Uiso 1 1 calc R

loop_
_atom_site_aniso_label
_atom_site_aniso_U_11
_atom_site_aniso_U_22
_atom_site_aniso_U_33
_atom_site_aniso_U_23
_atom_site_aniso_U_13
_atom_site_aniso_U_12
Zn1 0.0480(5) 0.0365(4) 0.0335(4) 0.000 0.0003(4) 0.000
Fe1 0.0444(4) 0.0438(4) 0.0605(5) -0.0032(4) 0.0038(4) -0.0100(3)
N1 0.043(2) 0.056(3) 0.033(2) 0.001(2) 0.0027(18) -0.008(2)
N2 0.041(2) 0.034(2) 0.035(2) 0.0034(17) -0.0025(17) -0.0053(17)
N3 0.060(3) 0.035(2) 0.040(2) -0.0004(19) -0.003(2) 0.000(2)
P1 0.0616(10) 0.0780(12) 0.0732(12) -0.0128(10) 0.0044(9) 0.0004(9)
F1 0.105(4) 0.171(5) 0.156(5) -0.085(4) -0.008(3) 0.032(4)
F2 0.146(6) 0.187(7) 0.343(12) 0.080(8) 0.007(7) -0.069(5)
F3 0.227(8) 0.362(12) 0.112(5) -0.051(6) -0.057(5) 0.198(8)
F4 0.140(4) 0.135(4) 0.112(4) -0.028(3) 0.033(3) 0.045(4)
F5 0.141(5) 0.252(8) 0.115(4) -0.007(5) -0.034(4) 0.059(5)
F6 0.200(7) 0.109(5) 0.335(11) -0.053(6) 0.151(7) -0.052(5)
C1 0.063(4) 0.062(5) 0.159(9) -0.045(5) -0.039(5) 0.002(4)
C2 0.110(7) 0.121 0.084 -0.003(6) -0.028(5) -0.050(6)
C3 0.105(7) 0.077(5) 0.129 -0.014(6) -0.049(6) 0.000(5)
C4 0.127(7) 0.102 0.108 0.040(5) -0.027(6) -0.080(5)
C5 0.068(4) 0.120 0.122 -0.063(5) 0.021(5) -0.008(5)
C6 0.041(3) 0.059(4) 0.081(4) 0.020(3) -0.004(3) -0.004(3)
C7 0.079(5) 0.080(5) 0.078(5) 0.041(4) -0.024(4) -0.035(4)
C8 0.105(6) 0.095(6) 0.049(4) 0.002(4) 0.006(4) -0.056(5)
C9 0.065(4) 0.063(4) 0.056(4) -0.012(3) 0.011(3) -0.024(3)
C10 0.038(2) 0.038(3) 0.047(3) -0.001(2) 0.001(2) -0.007(2)
C11 0.040(3) 0.042(3) 0.040(3) 0.006(2) -0.003(2) -0.005(2)
C12 0.046(3) 0.042(3) 0.035(3) 0.005(2) 0.002(2) -0.006(2)
C13 0.038(3) 0.045(3) 0.037(3) -0.003(2) 0.002(2) -0.007(2)
C14 0.062(4) 0.067(4) 0.046(3) -0.013(3) 0.006(3) 0.004(3)
C15 0.078(5) 0.067(4) 0.079(5) -0.028(4) 0.008(4) 0.020(4)
C16 0.074(4) 0.047(3) 0.077(5) -0.007(3) -0.001(3) 0.014(3)
C17 0.075(4) 0.048(3) 0.053(3) 0.006(3) 0.001(3) 0.013(3)
C18 0.058(4) 0.069(4) 0.043(3) 0.010(3) 0.000(3) -0.019(3)
C19 0.043(3) 0.109(6) 0.063(4) 0.010(4) 0.003(3) -0.016(3)
C20 0.041(3) 0.094(5) 0.082(5) 0.008(4) -0.005(3) 0.006(3)
C21 0.050(3) 0.055(3) 0.066(4) 0.008(3) -0.005(3) 0.007(3)
C22 0.045(3) 0.043(3) 0.037(3) -0.001(2) 0.000(2) -0.002(2)
C23 0.045(3) 0.038(3) 0.043(3) 0.007(2) 0.001(2) -0.001(2)

loop_
_atom_type_symbol
_atom_type_description
_atom_type_scat_dispersion_real
_atom_type_scat_dispersion_imag
_atom_type_scat_source
C C 0.0033 0.0016 'International Tables Vol C Tables 4.2.6.8 and 6.1.1.4'
H H 0.0000 0.0000 'International Tables Vol C Tables 4.2.6.8 and 6.1.1.4'
F F 0.0171 0.0103 'International Tables Vol C Tables 4.2.6.8 and 6.1.1.4'
P P 0.1023 0.0942 'International Tables Vol C Tables 4.2.6.8 and 6.1.1.4'
Fe Fe 0.3463 0.8444 'International Tables Vol C Tables 4.2.6.8 and 6.1.1.4'
Zn Zn 0.2839 1.4301 'International Tables Vol C Tables 4.2.6.8 and 6.1.1.4'
N N 0.0061 0.0033 'International Tables Vol C Tables 4.2.6.8 and 6.1.1.4'

loop_
_geom_angle_atom_site_label_1
_geom_angle_atom_site_label_2
_geom_angle_atom_site_label_3
_geom_angle
_geom_angle_site_symmetry_1
_geom_angle_site_symmetry_3
N3 Zn1 N3 97.8(2) 4_655 .
N3 Zn1 N1 94.22(16) 4_655 .
N3 Zn1 N1 103.67(16) . .
N3 Zn1 N1 103.67(16) 4_655 4_655
N3 Zn1 N1 94.22(16) . 4_655
N1 Zn1 N1 152.7(2) . 4_655
N3 Zn1 N2 77.80(15) 4_655 4_655
N3 Zn1 N2 165.33(15) . 4_655
N1 Zn1 N2 90.68(14) . 4_655
N1 Zn1 N2 73.56(14) 4_655 4_655
N3 Zn1 N2 165.33(15) 4_655 .
N3 Zn1 N2 77.80(15) . .
N1 Zn1 N2 73.56(14) . .
N1 Zn1 N2 90.68(14) 4_655 .
N2 Zn1 N2 109.77(19) 4_655 .
C5 Fe1 C4 40.5(4) . .
C5 Fe1 C3 39.3(4) . .
C4 Fe1 C3 65.8(4) . .
C5 Fe1 C8 108.4(4) . .
C4 Fe1 C8 116.0(3) . .
C3 Fe1 C8 132.3(4) . .
C5 Fe1 C1 67.1(3) . .
C4 Fe1 C1 41.3(3) . .
C3 Fe1 C1 63.3(3) . .
C8 Fe1 C1 150.9(4) . .
C5 Fe1 C9 115.3(3) . .
C4 Fe1 C9 147.8(4) . .
C3 Fe1 C9 110.5(3) . .
C8 Fe1 C9 40.9(3) . .
C1 Fe1 C9 168.0(4) . .
C5 Fe1 C7 132.0(4) . .
C4 Fe1 C7 110.0(3) . .
C3 Fe1 C7 170.6(4) . .
C8 Fe1 C7 40.8(3) . .
C1 Fe1 C7 119.7(3) . .
C9 Fe1 C7 68.3(3) . .
C5 Fe1 C6 170.7(4) . .
C4 Fe1 C6 132.3(4) . .
C3 Fe1 C6 149.1(4) . .
C8 Fe1 C6 68.2(3) . .
C1 Fe1 C6 111.4(3) . .
C9 Fe1 C6 68.2(3) . .
C7 Fe1 C6 39.9(3) . .
C5 Fe1 C10 147.0(3) . .
C4 Fe1 C10 171.0(4) . .
C3 Fe1 C10 117.2(3) . .
C8 Fe1 C10 68.9(2) . .
C1 Fe1 C10 131.1(3) . .
C9 Fe1 C10 40.7(2) . .
C7 Fe1 C10 68.4(2) . .
C6 Fe1 C10 41.0(2) . .
C5 Fe1 C2 65.5(4) . .
C4 Fe1 C2 67.4(3) . .
C3 Fe1 C2 36.1(3) . .
C8 Fe1 C2 167.1(5) . .
C1 Fe1 C2 39.2(3) . .
C9 Fe1 C2 129.8(4) . .
C7 Fe1 C2 151.7(4) . .
C6 Fe1 C2 119.7(4) . .
C10 Fe1 C2 109.6(3) . .
C22 N1 C18 118.2(5) . .
C22 N1 Zn1 116.4(3) . .
C18 N1 Zn1 124.8(4) . .
C23 N2 C12 109.3(4) . .
C23 N2 C11 111.7(4) . .
C12 N2 C11 110.8(4) . .
C23 N2 Zn1 105.7(3) . .
C12 N2 Zn1 102.4(3) . .
C11 N2 Zn1 116.4(3) . .
C17 N3 C13 118.0(5) . .
C17 N3 Zn1 126.1(4) . .
C13 N3 Zn1 115.9(3) . .
F3 P1 F2 88.3(5) . .
F3 P1 F6 98.9(6) . .
F2 P1 F6 172.4(6) . .
F3 P1 F4 88.9(3) . .
F2 P1 F4 93.8(4) . .
F6 P1 F4 89.1(4) . .
F3 P1 F5 174.0(5) . .
F2 P1 F5 85.9(5) . .
F6 P1 F5 87.0(5) . .
F4 P1 F5 92.9(3) . .
F3 P1 F1 89.1(3) . .
F2 P1 F1 92.6(5) . .
F6 P1 F1 84.9(3) . .
F4 P1 F1 173.3(4) . .
F5 P1 F1 89.8(4) . .
C2 C1 C4 107.8(8) . .
C2 C1 Fe1 71.6(4) . .
C4 C1 Fe1 68.9(4) . .
C2 C1 H1 126.1 . .
C4 C1 H1 126.1 . .
Fe1 C1 H1 125.0 . .
C3 C2 C1 107.4(9) . .
C3 C2 Fe1 70.2(5) . .
C1 C2 Fe1 69.2(5) . .
C3 C2 H2 126.3 . .
C1 C2 H2 126.3 . .
Fe1 C2 H2 125.9 . .
C2 C3 C5 114.0(9) . .
C2 C3 Fe1 73.7(6) . .
C5 C3 Fe1 69.5(5) . .
C2 C3 H3 123.0 . .
C5 C3 H3 123.0 . .
Fe1 C3 H3 125.4 . .
C5 C4 C1 104.5(8) . .
C5 C4 Fe1 69.0(4) . .
C1 C4 Fe1 69.8(4) . .
C5 C4 H4 127.7 . .
C1 C4 H4 127.7 . .
Fe1 C4 H4 125.0 . .
C3 C5 C4 106.2(8) . .
C3 C5 Fe1 71.2(5) . .
C4 C5 Fe1 70.5(5) . .
C3 C5 H5 126.9 . .
C4 C5 H5 126.9 . .
Fe1 C5 H5 123.1 . .
C7 C6 C10 108.9(6) . .
C7 C6 Fe1 70.0(4) . .
C10 C6 Fe1 69.8(3) . .
C7 C6 H6 125.5 . .
C10 C6 H6 125.5 . .
Fe1 C6 H6 126.3 . .
C6 C7 C8 108.5(6) . .
C6 C7 Fe1 70.1(3) . .
C8 C7 Fe1 69.2(4) . .
C6 C7 H7 125.7 . .
C8 C7 H7 125.7 . .
Fe1 C7 H7 126.5 . .
C7 C8 C9 107.4(6) . .
C7 C8 Fe1 70.0(4) . .
C9 C8 Fe1 69.9(4) . .
C7 C8 H8 126.3 . .
C9 C8 H8 126.3 . .
Fe1 C8 H8 125.4 . .
C8 C9 C10 108.6(6) . .
C8 C9 Fe1 69.3(4) . .
C10 C9 Fe1 70.0(3) . .
C8 C9 H9 125.7 . .
C10 C9 H9 125.7 . .
Fe1 C9 H9 126.6 . .
C9 C10 C6 106.5(5) . .
C9 C10 C11 126.4(5) . .
C6 C10 C11 127.1(5) . .
C9 C10 Fe1 69.2(3) . .
C6 C10 Fe1 69.2(3) . .
C11 C10 Fe1 126.2(3) . .
C10 C11 N2 115.9(4) . .
C10 C11 H11A 108.3 . .
N2 C11 H11A 108.3 . .
C10 C11 H11B 108.3 . .
N2 C11 H11B 108.3 . .
H11A C11 H11B 107.4 . .
N2 C12 C13 113.4(4) . .
N2 C12 H12A 108.9 . .
C13 C12 H12A 108.9 . .
N2 C12 H12B 108.9 . .
C13 C12 H12B 108.9 . .
H12A C12 H12B 107.7 . .
N3 C13 C14 120.6(5) . .
N3 C13 C12 116.8(4) . .
C14 C13 C12 122.4(5) . .
C13 C14 C15 120.1(6) . .
C13 C14 H14 119.9 . .
C15 C14 H14 119.9 . .
C16 C15 C14 119.4(6) . .
C16 C15 H15 120.3 . .
C14 C15 H15 120.3 . .
C17 C16 C15 118.1(6) . .
C17 C16 H16 121.0 . .
C15 C16 H16 121.0 . .
N3 C17 C16 123.7(6) . .
N3 C17 H17 118.1 . .
C16 C17 H17 118.1 . .
N1 C18 C19 122.5(6) . .
N1 C18 H18 118.8 . .
C19 C18 H18 118.8 . .
C20 C19 C18 119.0(6) . .
C20 C19 H19 120.5 . .
C18 C19 H19 120.5 . .
C19 C20 C21 119.5(6) . .
C19 C20 H20 120.3 . .
C21 C20 H20 120.3 . .
C22 C21 C20 118.8(6) . .
C22 C21 H21 120.6 . .
C20 C21 H21 120.6 . .
N1 C22 C21 122.0(5) . .
N1 C22 C23 117.1(4) . .
C21 C22 C23 121.0(5) . .
N2 C23 C22 111.2(4) . .
N2 C23 H23A 109.4 . .
C22 C23 H23A 109.4 . .
N2 C23 H23B 109.4 . .
C22 C23 H23B 109.4 . .
H23A C23 H23B 108.0 . .

loop_
_geom_bond_atom_site_label_1
_geom_bond_atom_site_label_2
_geom_bond_distance
_geom_bond_site_symmetry_2
Zn1 N3 2.118(4) 4_655
Zn1 N3 2.118(4) .
Zn1 N1 2.180(4) .
Zn1 N1 2.180(4) 4_655
Zn1 N2 2.318(4) 4_655
Zn1 N2 2.318(4) .
Fe1 C5 1.993(8) .
Fe1 C4 2.012(7) .
Fe1 C3 2.014(9) .
Fe1 C8 2.022(7) .
Fe1 C1 2.024(7) .
Fe1 C9 2.030(6) .
Fe1 C7 2.033(7) .
Fe1 C6 2.033(6) .
Fe1 C10 2.041(5) .
Fe1 C2 2.055(8) .
N1 C22 1.337(6) .
N1 C18 1.347(6) .
N2 C23 1.472(6) .
N2 C12 1.480(6) .
N2 C11 1.499(6) .
N3 C17 1.337(6) .
N3 C13 1.349(6) .
P1 F3 1.496(6) .
P1 F2 1.499(6) .
P1 F6 1.517(6) .
P1 F4 1.552(5) .
P1 F5 1.554(6) .
P1 F1 1.578(5) .
C1 C2 1.368(11) .
C1 C4 1.424(12) .
C1 H1 0.9300 .
C2 C3 1.261(12) .
C2 H2 0.9300 .
C3 C5 1.349(12) .
C3 H3 0.9300 .
C4 C5 1.386(12) .
C4 H4 0.9300 .
C5 H5 0.9300 .
C6 C7 1.388(9) .
C6 C10 1.427(7) .
C6 H6 0.9300 .
C7 C8 1.412(11) .
C7 H7 0.9300 .
C8 C9 1.416(9) .
C8 H8 0.9300 .
C9 C10 1.417(7) .
C9 H9 0.9300 .
C10 C11 1.486(7) .
C11 H11A 0.9700 .
C11 H11B 0.9700 .
C12 C13 1.496(7) .
C12 H12A 0.9700 .
C12 H12B 0.9700 .
C13 C14 1.366(7) .
C14 C15 1.370(8) .
C14 H14 0.9300 .
C15 C16 1.362(9) .
C15 H15 0.9300 .
C16 C17 1.356(8) .
C16 H16 0.9300 .
C17 H17 0.9300 .
C18 C19 1.375(8) .
C18 H18 0.9300 .
C19 C20 1.359(9) .
C19 H19 0.9300 .
C20 C21 1.382(8) .
C20 H20 0.9300 .
C21 C22 1.383(7) .
C21 H21 0.9300 .
C22 C23 1.500(7) .
C23 H23A 0.9700 .
C23 H23B 0.9700 .

loop_
_geom_torsion_atom_site_label_1
_geom_torsion_atom_site_label_2
_geom_torsion_atom_site_label_3
_geom_torsion_atom_site_label_4
_geom_torsion
_geom_torsion_site_symmetry_1
N3 Zn1 N1 C22 -164.0(4) 4_655
N3 Zn1 N1 C22 96.9(4) .
N1 Zn1 N1 C22 -32.7(3) 4_655
N2 Zn1 N1 C22 -86.2(4) 4_655
N2 Zn1 N1 C22 24.2(3) .
N3 Zn1 N1 C18 7.2(5) 4_655
N3 Zn1 N1 C18 -92.0(4) .
N1 Zn1 N1 C18 138.5(4) 4_655
N2 Zn1 N1 C18 85.0(4) 4_655
N2 Zn1 N1 C18 -164.6(5) .
N3 Zn1 N2 C23 -68.3(7) 4_655
N3 Zn1 N2 C23 -142.3(3) .
N1 Zn1 N2 C23 -33.9(3) .
N1 Zn1 N2 C23 123.5(3) 4_655
N2 Zn1 N2 C23 50.8(3) 4_655
N3 Zn1 N2 C12 46.0(7) 4_655
N3 Zn1 N2 C12 -27.9(3) .
N1 Zn1 N2 C12 80.5(3) .
N1 Zn1 N2 C12 -122.1(3) 4_655
N2 Zn1 N2 C12 165.2(3) 4_655
N3 Zn1 N2 C11 167.1(5) 4_655
N3 Zn1 N2 C11 93.1(3) .
N1 Zn1 N2 C11 -158.5(4) .
N1 Zn1 N2 C11 -1.0(3) 4_655
N2 Zn1 N2 C11 -73.8(3) 4_655
N3 Zn1 N3 C17 29.0(4) 4_655
N1 Zn1 N3 C17 125.3(5) .
N1 Zn1 N3 C17 -75.4(5) 4_655
N2 Zn1 N3 C17 -42.4(9) 4_655
N2 Zn1 N3 C17 -165.2(5) .
N3 Zn1 N3 C13 -151.9(4) 4_655
N1 Zn1 N3 C13 -55.6(4) .
N1 Zn1 N3 C13 103.7(4) 4_655
N2 Zn1 N3 C13 136.6(5) 4_655
N2 Zn1 N3 C13 13.9(3) .
C5 Fe1 C1 C2 78.7(6) .
C4 Fe1 C1 C2 118.3(8) .
C3 Fe1 C1 C2 35.4(6) .
C8 Fe1 C1 C2 165.6(8) .
C9 Fe1 C1 C2 -25.8(17) .
C7 Fe1 C1 C2 -154.8(6) .
C6 Fe1 C1 C2 -111.2(6) .
C10 Fe1 C1 C2 -68.5(7) .
C5 Fe1 C1 C4 -39.6(6) .
C3 Fe1 C1 C4 -82.9(6) .
C8 Fe1 C1 C4 47.3(9) .
C9 Fe1 C1 C4 -144.0(14) .
C7 Fe1 C1 C4 87.0(6) .
C6 Fe1 C1 C4 130.5(5) .
C10 Fe1 C1 C4 173.2(5) .
C2 Fe1 C1 C4 -118.3(8) .
C4 C1 C2 C3 -0.4(9) .
Fe1 C1 C2 C3 -60.1(6) .
C4 C1 C2 Fe1 59.6(5) .
C5 Fe1 C2 C3 35.2(6) .
C4 Fe1 C2 C3 79.5(7) .
C8 Fe1 C2 C3 -28.6(18) .
C1 Fe1 C2 C3 118.5(9) .
C9 Fe1 C2 C3 -68.2(7) .
C7 Fe1 C2 C3 169.8(6) .
C6 Fe1 C2 C3 -153.5(6) .
C10 Fe1 C2 C3 -109.6(6) .
C5 Fe1 C2 C1 -83.3(6) .
C4 Fe1 C2 C1 -39.0(6) .
C3 Fe1 C2 C1 -118.5(9) .
C8 Fe1 C2 C1 -147.1(13) .
C9 Fe1 C2 C1 173.3(5) .
C7 Fe1 C2 C1 51.3(9) .
C6 Fe1 C2 C1 87.9(6) .
C10 Fe1 C2 C1 131.9(5) .
C1 C2 C3 C5 1.4(11) .
Fe1 C2 C3 C5 -58.0(7) .
C1 C2 C3 Fe1 59.4(6) .
C5 Fe1 C3 C2 -124.2(9) .
C4 Fe1 C3 C2 -84.3(7) .
C8 Fe1 C3 C2 171.7(5) .
C1 Fe1 C3 C2 -38.4(6) .
C9 Fe1 C3 C2 130.4(6) .
C7 Fe1 C3 C2 -149.2(19) .
C6 Fe1 C3 C2 49.0(9) .
C10 Fe1 C3 C2 86.3(6) .
C4 Fe1 C3 C5 39.9(5) .
C8 Fe1 C3 C5 -64.1(7) .
C1 Fe1 C3 C5 85.8(6) .
C9 Fe1 C3 C5 -105.4(5) .
C7 Fe1 C3 C5 -25(2) .
C6 Fe1 C3 C5 173.2(5) .
C10 Fe1 C3 C5 -149.5(5) .
C2 Fe1 C3 C5 124.2(9) .
C2 C1 C4 C5 -0.7(9) .
Fe1 C1 C4 C5 60.7(5) .
C2 C1 C4 Fe1 -61.4(5) .
C3 Fe1 C4 C5 -38.8(5) .
C8 Fe1 C4 C5 88.2(7) .
C1 Fe1 C4 C5 -115.3(8) .
C9 Fe1 C4 C5 51.5(9) .
C7 Fe1 C4 C5 132.1(6) .
C6 Fe1 C4 C5 171.5(6) .
C10 Fe1 C4 C5 -149.9(18) .
C2 Fe1 C4 C5 -78.2(6) .
C5 Fe1 C4 C1 115.3(8) .
C3 Fe1 C4 C1 76.5(6) .
C8 Fe1 C4 C1 -156.6(5) .
C9 Fe1 C4 C1 166.8(5) .
C7 Fe1 C4 C1 -112.6(5) .
C6 Fe1 C4 C1 -73.2(6) .
C10 Fe1 C4 C1 -35(2) .
C2 Fe1 C4 C1 37.1(5) .
C2 C3 C5 C4 -1.9(11) .
Fe1 C3 C5 C4 -62.2(6) .
C2 C3 C5 Fe1 60.4(8) .
C1 C4 C5 C3 1.4(9) .
Fe1 C4 C5 C3 62.7(6) .
C1 C4 C5 Fe1 -61.3(5) .
C4 Fe1 C5 C3 -115.7(8) .
C8 Fe1 C5 C3 135.5(6) .
C1 Fe1 C5 C3 -75.3(6) .
C9 Fe1 C5 C3 91.9(6) .
C7 Fe1 C5 C3 174.7(6) .
C6 Fe1 C5 C3 -157.9(18) .
C10 Fe1 C5 C3 56.1(8) .
C2 Fe1 C5 C3 -32.4(5) .
C3 Fe1 C5 C4 115.7(8) .
C8 Fe1 C5 C4 -108.9(6) .
C1 Fe1 C5 C4 40.4(5) .
C9 Fe1 C5 C4 -152.5(5) .
C7 Fe1 C5 C4 -69.7(7) .
C6 Fe1 C5 C4 -42(2) .
C10 Fe1 C5 C4 171.7(5) .
C2 Fe1 C5 C4 83.3(6) .
C5 Fe1 C6 C7 -32(2) .
C4 Fe1 C6 C7 -68.4(6) .
C3 Fe1 C6 C7 175.4(7) .
C8 Fe1 C6 C7 37.5(4) .
C1 Fe1 C6 C7 -111.1(5) .
C9 Fe1 C6 C7 81.7(5) .
C10 Fe1 C6 C7 120.1(6) .
C2 Fe1 C6 C7 -153.8(5) .
C5 Fe1 C6 C10 -152.4(18) .
C4 Fe1 C6 C10 171.5(4) .
C3 Fe1 C6 C10 55.3(8) .
C8 Fe1 C6 C10 -82.6(4) .
C1 Fe1 C6 C10 128.7(4) .
C9 Fe1 C6 C10 -38.4(3) .
C7 Fe1 C6 C10 -120.1(6) .
C2 Fe1 C6 C10 86.1(5) .
C10 C6 C7 C8 0.4(7) .
Fe1 C6 C7 C8 -58.7(5) .
C10 C6 C7 Fe1 59.1(4) .
C5 Fe1 C7 C6 173.3(4) .
C4 Fe1 C7 C6 132.9(5) .
C3 Fe1 C7 C6 -165.6(19) .
C8 Fe1 C7 C6 -119.9(6) .
C1 Fe1 C7 C6 88.4(5) .
C9 Fe1 C7 C6 -81.6(4) .
C10 Fe1 C7 C6 -37.6(4) .
C2 Fe1 C7 C6 53.8(8) .
C5 Fe1 C7 C8 -66.7(5) .
C4 Fe1 C7 C8 -107.1(5) .
C3 Fe1 C7 C8 -46(2) .
C1 Fe1 C7 C8 -151.6(5) .
C9 Fe1 C7 C8 38.4(4) .
C6 Fe1 C7 C8 119.9(6) .
C10 Fe1 C7 C8 82.4(4) .
C2 Fe1 C7 C8 173.8(6) .
C6 C7 C8 C9 -0.9(8) .
Fe1 C7 C8 C9 -60.1(4) .
C6 C7 C8 Fe1 59.2(4) .
C5 Fe1 C8 C7 134.0(5) .
C4 Fe1 C8 C7 90.9(5) .
C3 Fe1 C8 C7 170.9(5) .
C1 Fe1 C8 C7 58.2(8) .
C9 Fe1 C8 C7 -118.2(6) .
C6 Fe1 C8 C7 -36.8(4) .
C10 Fe1 C8 C7 -81.0(4) .
C2 Fe1 C8 C7 -166.7(14) .
C5 Fe1 C8 C9 -107.8(5) .
C4 Fe1 C8 C9 -150.9(5) .
C3 Fe1 C8 C9 -70.8(6) .
C1 Fe1 C8 C9 176.4(6) .
C7 Fe1 C8 C9 118.2(6) .
C6 Fe1 C8 C9 81.5(4) .
C10 Fe1 C8 C9 37.3(4) .
C2 Fe1 C8 C9 -48.4(16) .
C7 C8 C9 C10 1.0(7) .
Fe1 C8 C9 C10 -59.2(4) .
C7 C8 C9 Fe1 60.2(5) .
C5 Fe1 C9 C8 89.2(6) .
C4 Fe1 C9 C8 55.0(8) .
C3 Fe1 C9 C8 131.8(6) .
C1 Fe1 C9 C8 -171.6(13) .
C7 Fe1 C9 C8 -38.3(4) .
C6 Fe1 C9 C8 -81.4(5) .
C10 Fe1 C9 C8 -120.0(6) .
C2 Fe1 C9 C8 167.5(6) .
C5 Fe1 C9 C10 -150.8(5) .
C4 Fe1 C9 C10 175.0(6) .
C3 Fe1 C9 C10 -108.2(5) .
C8 Fe1 C9 C10 120.0(6) .
C1 Fe1 C9 C10 -51.6(15) .
C7 Fe1 C9 C10 81.7(4) .
C6 Fe1 C9 C10 38.6(3) .
C2 Fe1 C9 C10 -72.5(6) .
C8 C9 C10 C6 -0.8(6) .
Fe1 C9 C10 C6 -59.5(4) .
C8 C9 C10 C11 179.0(5) .
Fe1 C9 C10 C11 120.3(5) .
C8 C9 C10 Fe1 58.7(4) .
C7 C6 C10 C9 0.2(6) .
Fe1 C6 C10 C9 59.5(4) .
C7 C6 C10 C11 -179.6(5) .
Fe1 C6 C10 C11 -120.3(5) .
C7 C6 C10 Fe1 -59.2(4) .
C5 Fe1 C10 C9 54.1(7) .
C4 Fe1 C10 C9 -162.6(18) .
C3 Fe1 C10 C9 90.4(5) .
C8 Fe1 C10 C9 -37.4(4) .
C1 Fe1 C10 C9 167.5(4) .
C7 Fe1 C10 C9 -81.3(4) .
C6 Fe1 C10 C9 -117.9(5) .
C2 Fe1 C10 C9 128.9(5) .
C5 Fe1 C10 C6 172.1(6) .
C4 Fe1 C10 C6 -45(2) .
C3 Fe1 C10 C6 -151.7(5) .
C8 Fe1 C10 C6 80.5(5) .
C1 Fe1 C10 C6 -74.5(5) .
C9 Fe1 C10 C6 117.9(5) .
C7 Fe1 C10 C6 36.6(4) .
C2 Fe1 C10 C6 -113.1(5) .
C5 Fe1 C10 C11 -66.5(8) .
C4 Fe1 C10 C11 77(2) .
C3 Fe1 C10 C11 -30.2(6) .
C8 Fe1 C10 C11 -158.0(6) .
C1 Fe1 C10 C11 47.0(6) .
C9 Fe1 C10 C11 -120.6(6) .
C7 Fe1 C10 C11 158.1(5) .
C6 Fe1 C10 C11 121.5(6) .
C2 Fe1 C10 C11 8.4(6) .
C9 C10 C11 N2 96.0(6) .
C6 C10 C11 N2 -84.3(6) .
Fe1 C10 C11 N2 -174.4(3) .
C23 N2 C11 C10 61.5(5) .
C12 N2 C11 C10 -60.5(5) .
Zn1 N2 C11 C10 -177.0(3) .
C23 N2 C12 C13 150.8(4) .
C11 N2 C12 C13 -85.8(5) .
Zn1 N2 C12 C13 39.1(4) .
C17 N3 C13 C14 -0.7(8) .
Zn1 N3 C13 C14 -179.8(4) .
C17 N3 C13 C12 -176.4(5) .
Zn1 N3 C13 C12 4.4(5) .
N2 C12 C13 N3 -32.5(6) .
N2 C12 C13 C14 151.8(5) .
N3 C13 C14 C15 -1.3(9) .
C12 C13 C14 C15 174.2(5) .
C13 C14 C15 C16 2.3(10) .
C14 C15 C16 C17 -1.2(10) .
C13 N3 C17 C16 1.8(9) .
Zn1 N3 C17 C16 -179.1(5) .
C15 C16 C17 N3 -0.9(10) .
C22 N1 C18 C19 2.1(8) .
Zn1 N1 C18 C19 -168.9(5) .
N1 C18 C19 C20 -2.3(10) .
C18 C19 C20 C21 1.1(11) .
C19 C20 C21 C22 0.2(10) .
C18 N1 C22 C21 -0.8(8) .
Zn1 N1 C22 C21 171.0(4) .
C18 N1 C22 C23 179.1(5) .
Zn1 N1 C22 C23 -9.1(6) .
C20 C21 C22 N1 -0.4(9) .
C20 C21 C22 C23 179.8(5) .
C12 N2 C23 C22 -69.4(5) .
C11 N2 C23 C22 167.7(4) .
Zn1 N2 C23 C22 40.2(4) .
N1 C22 C23 N2 -23.2(6) .
C21 C22 C23 N2 156.6(5) .
